data_4083672
loop_
_publ_author_name
'Pi, Chengfu'
'Zhang, Zhengxing'
'Pang, Zhen'
'Zhang, Jie'
'Luo, Jun'
'Chen, Zhenxia'
'Weng, Linhong'
'Zhou, Xigeng'

_publ_section_title
;
 Multiple N&#x2212;H Bond Activation:&#x00A0; Synthesis and Reactivity of
 Functionalized Primary Amido Ytterbium Complexes
;
_journal_issue 8
_journal_name_full Organometallics
_journal_page_first 1934
_journal_paper_doi 10.1021/om061094+
_journal_volume 26
_journal_year 2007
_chemical_formula_sum 'C32 H34 N4 Yb2'
_chemical_formula_weight 820.71
_chemical_name_systematic
; 
 ? 
;
_space_group_IT_number 14
_symmetry_cell_setting monoclinic
_symmetry_space_group_name_Hall '-P 2ybc'
_symmetry_space_group_name_H-M 'P 1 21/c 1'
_atom_sites_solution_hydrogens geom
_atom_sites_solution_primary direct
_atom_sites_solution_secondary difmap
_audit_creation_method SHELXL-97
_cell_angle_alpha 90.00
_cell_angle_beta 97.111(5)
_cell_angle_gamma 90.00
_cell_formula_units_Z 4
_cell_length_a 13.409(4)
_cell_length_b 10.221(3)
_cell_length_c 21.136(7)
_cell_measurement_reflns_used 905
_cell_measurement_temperature 293(2)
_cell_measurement_theta_max 26.743
_cell_measurement_theta_min 3.058
_cell_volume 2874.5(15)
_computing_cell_refinement 'Bruker SMART'
_computing_data_collection 'Bruker SMART'
_computing_data_reduction 'Bruker SHELXTL'
_computing_molecular_graphics 'Bruker SHELXTL'
_computing_publication_material 'Bruker SHELXTL'
_computing_structure_refinement 'SHELXL-97 (Sheldrick, 1997)'
_computing_structure_solution 'SHELXS-97 (Sheldrick, 1990)'
_diffrn_ambient_temperature 293(2)
_diffrn_measured_fraction_theta_full 0.992
_diffrn_measured_fraction_theta_max 0.992
_diffrn_measurement_device_type 'CCD area detector'
_diffrn_measurement_method 'phi and omega scans'
_diffrn_radiation_monochromator graphite
_diffrn_radiation_source 'fine-focus sealed tube'
_diffrn_radiation_type MoK\a
_diffrn_radiation_wavelength 0.71073
_diffrn_reflns_av_R_equivalents 0.0573
_diffrn_reflns_av_sigmaI/netI 0.0628
_diffrn_reflns_limit_h_max 14
_diffrn_reflns_limit_h_min -16
_diffrn_reflns_limit_k_max 12
_diffrn_reflns_limit_k_min -12
_diffrn_reflns_limit_l_max 24
_diffrn_reflns_limit_l_min -26
_diffrn_reflns_number 12887
_diffrn_reflns_theta_full 26.01
_diffrn_reflns_theta_max 26.01
_diffrn_reflns_theta_min 1.53
_diffrn_standards_decay_% 5.41
_exptl_absorpt_coefficient_mu 6.494
_exptl_absorpt_correction_T_max 0.5628
_exptl_absorpt_correction_T_min 0.3566
_exptl_absorpt_correction_type multi-scan
_exptl_absorpt_process_details sadabs
_exptl_crystal_density_diffrn 1.897
_exptl_crystal_density_method 'not measured'
_exptl_crystal_F_000 1576
_exptl_crystal_size_max 0.20
_exptl_crystal_size_mid 0.15
_exptl_crystal_size_min 0.10
_refine_diff_density_max 1.124
_refine_diff_density_min -1.118
_refine_diff_density_rms 0.161
_refine_ls_extinction_method none
_refine_ls_goodness_of_fit_ref 0.937
_refine_ls_hydrogen_treatment constr
_refine_ls_matrix_type full
_refine_ls_number_parameters 351
_refine_ls_number_reflns 5613
_refine_ls_number_restraints 0
_refine_ls_restrained_S_all 0.937
_refine_ls_R_factor_all 0.0435
_refine_ls_R_factor_gt 0.0325
_refine_ls_shift/su_max 0.001
_refine_ls_shift/su_mean 0.000
_refine_ls_structure_factor_coef Fsqd
_refine_ls_weighting_details 'calc w=1/[\s^2^(Fo^2^)+(0.0223P)^2^+0.0000P] where P=(Fo^2^+2Fc^2^)/3'
_refine_ls_weighting_scheme calc
_refine_ls_wR_factor_gt 0.0617
_refine_ls_wR_factor_ref 0.0645
_reflns_number_gt 4498
_reflns_number_total 5613
_reflns_threshold_expression >2sigma(I)
_cod_data_source_file om061094%2Bsi20070130_070944.cif
_cod_data_source_block f60605a
_cod_depositor_comments
;
The following automatic conversions were performed:

'_symmetry_cell_setting' value 'Monoclinic' changed to 'monoclinic'
according to
/usr/data/users/saulius/automatic-downloads/retrospective/ACS/lib/dictionaries/cif_core.dic
dictionary named 'cif_core.dic' version 2.4.2 from 2011-04-26.

Automatic conversion script
Id: cif_fix_values 2281 2013-09-26 08:29:07Z andrius 
;
_cod_original_cell_volume 2874.3(16)
_cod_original_sg_symbol_H-M P2(1)/c
_cod_database_code 4083672

loop_
_symmetry_equiv_pos_as_xyz
'x, y, z'
'-x, y+1/2, -z+1/2'
'-x, -y, -z'
'x, -y-1/2, z-1/2'

loop_
_atom_site_label
_atom_site_type_symbol
_atom_site_fract_x
_atom_site_fract_y
_atom_site_fract_z
_atom_site_U_iso_or_equiv
_atom_site_adp_type
_atom_site_occupancy
_atom_site_symmetry_multiplicity
_atom_site_calc_flag
_atom_site_refinement_flags
Yb1 Yb 0.274028(17) 0.37935(2) 0.104542(11) 0.02876(7) Uani 1 1 d .
Yb2 Yb 0.175313(18) 0.67870(2) 0.176268(11) 0.02804(7) Uani 1 1 d .
N1 N 0.2365(4) 0.2488(5) 0.1977(2) 0.0386(12) Uani 1 1 d .
H1A H 0.1702 0.2527 0.2006 0.046 Uiso 1 1 calc R
H1C H 0.2526 0.1646 0.1919 0.046 Uiso 1 1 calc R
N2 N 0.2924(4) 0.5021(5) 0.2027(2) 0.0322(11) Uani 1 1 d .
N3 N 0.0866(3) 0.7403(5) 0.0693(2) 0.0376(12) Uani 1 1 d .
H3A H 0.0436 0.6763 0.0550 0.045 Uiso 1 1 calc R
H3C H 0.0509 0.8139 0.0728 0.045 Uiso 1 1 calc R
N4 N 0.2621(4) 0.6117(5) 0.0897(2) 0.0312(12) Uani 1 1 d .
C1 C 0.1376(5) 0.4056(7) 0.0015(3) 0.0544(19) Uani 1 1 d .
H1B H 0.1307 0.4821 -0.0267 0.065 Uiso 1 1 calc R
C2 C 0.1874(5) 0.2902(8) -0.0104(3) 0.062(2) Uani 1 1 d .
H2A H 0.2219 0.2721 -0.0477 0.074 Uiso 1 1 calc R
C3 C 0.1640(5) 0.1991(6) 0.0344(4) 0.0551(19) Uani 1 1 d .
H3B H 0.1786 0.1052 0.0337 0.066 Uiso 1 1 calc R
C4 C 0.0997(5) 0.2585(8) 0.0711(3) 0.058(2) Uani 1 1 d .
H4A H 0.0603 0.2131 0.1005 0.069 Uiso 1 1 calc R
C5 C 0.0843(5) 0.3842(7) 0.0506(3) 0.0542(19) Uani 1 1 d .
H5A H 0.0322 0.4425 0.0631 0.065 Uiso 1 1 calc R
C6 C 0.4327(5) 0.3597(10) 0.0463(4) 0.071(3) Uani 1 1 d .
H6A H 0.4379 0.3926 0.0033 0.085 Uiso 1 1 calc R
C7 C 0.4115(6) 0.2364(10) 0.0602(6) 0.084(3) Uani 1 1 d .
H7A H 0.3979 0.1660 0.0288 0.101 Uiso 1 1 calc R
C8 C 0.4286(6) 0.2190(10) 0.1230(6) 0.094(4) Uani 1 1 d .
H8A H 0.4297 0.1346 0.1451 0.113 Uiso 1 1 calc R
C9 C 0.4656(6) 0.3372(13) 0.1497(4) 0.082(3) Uani 1 1 d .
H9A H 0.4963 0.3508 0.1938 0.098 Uiso 1 1 calc R
C10 C 0.4669(5) 0.4228(8) 0.1006(5) 0.072(3) Uani 1 1 d .
H10A H 0.4994 0.5088 0.1033 0.087 Uiso 1 1 calc R
C11 C 0.2913(4) 0.2956(6) 0.2561(3) 0.0357(14) Uani 1 1 d .
C12 C 0.3202(5) 0.2140(6) 0.3076(3) 0.0495(17) Uani 1 1 d .
H12A H 0.3001 0.1269 0.3062 0.059 Uiso 1 1 calc R
C13 C 0.3787(5) 0.2619(7) 0.3606(3) 0.0559(19) Uani 1 1 d .
H13A H 0.3997 0.2068 0.3947 0.067 Uiso 1 1 calc R
C14 C 0.4056(5) 0.3905(7) 0.3630(3) 0.0500(17) Uani 1 1 d .
H14A H 0.4443 0.4230 0.3992 0.060 Uiso 1 1 calc R
C15 C 0.3765(4) 0.4726(6) 0.3128(3) 0.0396(14) Uani 1 1 d .
H15A H 0.3953 0.5602 0.3154 0.048 Uiso 1 1 calc R
C16 C 0.3190(4) 0.4260(5) 0.2578(3) 0.0297(12) Uani 1 1 d .
C17 C -0.0149(4) 0.5946(6) 0.1723(3) 0.0409(15) Uani 1 1 d .
H17A H -0.0633 0.5852 0.1339 0.049 Uiso 1 1 calc R
C18 C 0.0457(4) 0.4969(6) 0.2009(3) 0.0391(15) Uani 1 1 d .
H18A H 0.0462 0.4060 0.1862 0.047 Uiso 1 1 calc R
C19 C 0.0885(4) 0.5411(6) 0.2611(3) 0.0439(16) Uani 1 1 d .
H19A H 0.1233 0.4866 0.2951 0.053 Uiso 1 1 calc R
C20 C 0.0544(5) 0.6679(6) 0.2681(3) 0.0496(17) Uani 1 1 d .
H20A H 0.0631 0.7186 0.3077 0.060 Uiso 1 1 calc R
C21 C -0.0074(5) 0.7014(6) 0.2137(3) 0.0475(17) Uani 1 1 d .
H21A H -0.0496 0.7798 0.2086 0.057 Uiso 1 1 calc R
C22 C 0.2794(7) 0.8389(7) 0.2559(4) 0.062(2) Uani 1 1 d .
H22A H 0.3057 0.8191 0.3002 0.074 Uiso 1 1 calc R
C23 C 0.1916(7) 0.9036(8) 0.2362(6) 0.083(3) Uani 1 1 d .
H23A H 0.1445 0.9373 0.2643 0.099 Uiso 1 1 calc R
C24 C 0.1907(8) 0.9338(8) 0.1739(6) 0.095(4) Uani 1 1 d .
H24A H 0.1426 0.9929 0.1497 0.113 Uiso 1 1 calc R
C25 C 0.2768(10) 0.8943(9) 0.1556(4) 0.095(4) Uani 1 1 d .
H25A H 0.3002 0.9171 0.1149 0.114 Uiso 1 1 calc R
C26 C 0.3337(5) 0.8353(7) 0.2044(5) 0.066(2) Uani 1 1 d .
H26A H 0.4044 0.8102 0.2056 0.079 Uiso 1 1 calc R
C27 C 0.1578(4) 0.7611(6) 0.0241(3) 0.0383(15) Uani 1 1 d .
C28 C 0.1401(5) 0.8497(6) -0.0252(3) 0.0470(17) Uani 1 1 d .
H28A H 0.0793 0.8943 -0.0320 0.056 Uiso 1 1 calc R
C29 C 0.2138(6) 0.8718(7) -0.0645(3) 0.062(2) Uani 1 1 d .
H29A H 0.2033 0.9324 -0.0974 0.074 Uiso 1 1 calc R
C30 C 0.3025(6) 0.8036(8) -0.0543(3) 0.064(2) Uani 1 1 d .
H30A H 0.3519 0.8174 -0.0808 0.076 Uiso 1 1 calc R
C31 C 0.3189(5) 0.7153(7) -0.0053(3) 0.0539(19) Uani 1 1 d .
H31A H 0.3792 0.6693 0.0006 0.065 Uiso 1 1 calc R
C32 C 0.2468(4) 0.6933(6) 0.0357(3) 0.0353(14) Uani 1 1 d .
H2 H 0.331(4) 0.558(5) 0.204(2) 0.018(15) Uiso 1 1 d .
H4 H 0.317(4) 0.616(6) 0.100(3) 0.04(2) Uiso 1 1 d .

loop_
_atom_site_aniso_label
_atom_site_aniso_U_11
_atom_site_aniso_U_22
_atom_site_aniso_U_33
_atom_site_aniso_U_23
_atom_site_aniso_U_13
_atom_site_aniso_U_12
Yb1 0.02721(13) 0.03068(15) 0.02738(14) -0.00177(10) -0.00067(10) 0.00256(11)
Yb2 0.02992(13) 0.02398(14) 0.02997(14) -0.00083(10) 0.00276(10) -0.00279(11)
N1 0.039(3) 0.034(3) 0.040(3) -0.002(2) -0.004(2) -0.006(2)
N2 0.037(3) 0.022(3) 0.036(3) 0.000(2) -0.001(2) -0.005(2)
N3 0.030(3) 0.040(3) 0.042(3) 0.002(2) -0.001(2) -0.001(2)
N4 0.030(3) 0.031(3) 0.032(3) 0.004(2) 0.003(2) 0.000(2)
C1 0.064(5) 0.049(4) 0.042(4) 0.010(3) -0.026(4) -0.004(4)
C2 0.049(4) 0.100(7) 0.035(4) -0.026(4) 0.003(3) -0.009(4)
C3 0.065(5) 0.033(4) 0.059(5) -0.014(3) -0.026(4) 0.004(4)
C4 0.045(4) 0.075(6) 0.050(5) -0.005(4) -0.009(3) -0.021(4)
C5 0.045(4) 0.065(5) 0.047(4) -0.017(4) -0.016(3) 0.021(4)
C6 0.049(5) 0.115(8) 0.055(6) 0.010(5) 0.024(4) 0.022(5)
C7 0.040(5) 0.077(7) 0.135(10) -0.056(7) 0.008(6) 0.017(5)
C8 0.048(5) 0.089(8) 0.150(11) 0.068(8) 0.033(6) 0.043(5)
C9 0.036(4) 0.160(10) 0.046(5) -0.025(6) -0.011(4) 0.038(6)
C10 0.029(4) 0.062(6) 0.129(9) -0.016(6) 0.025(5) -0.007(4)
C11 0.038(3) 0.038(4) 0.030(3) 0.002(3) -0.002(3) 0.000(3)
C12 0.063(4) 0.035(4) 0.050(4) 0.013(3) 0.003(4) 0.002(3)
C13 0.076(5) 0.062(5) 0.027(4) 0.017(3) -0.002(3) 0.013(4)
C14 0.057(4) 0.064(5) 0.026(4) -0.006(3) -0.006(3) 0.003(4)
C15 0.050(4) 0.038(4) 0.030(3) -0.007(3) 0.002(3) -0.001(3)
C16 0.030(3) 0.030(3) 0.028(3) 0.000(2) 0.001(2) 0.006(3)
C17 0.028(3) 0.052(4) 0.044(4) 0.003(3) 0.010(3) -0.009(3)
C18 0.044(4) 0.034(3) 0.042(4) -0.008(3) 0.016(3) -0.008(3)
C19 0.045(4) 0.051(4) 0.037(4) 0.013(3) 0.010(3) -0.002(3)
C20 0.064(5) 0.051(4) 0.037(4) -0.010(3) 0.020(3) -0.006(4)
C21 0.041(4) 0.045(4) 0.060(5) 0.005(3) 0.023(3) 0.008(3)
C22 0.091(6) 0.042(4) 0.046(5) -0.011(3) -0.017(4) -0.027(4)
C23 0.075(6) 0.046(5) 0.140(9) -0.059(6) 0.060(7) -0.029(5)
C24 0.079(7) 0.021(4) 0.167(12) -0.008(6) -0.050(8) -0.001(5)
C25 0.172(11) 0.054(6) 0.051(5) 0.010(4) -0.019(7) -0.073(7)
C26 0.037(4) 0.049(5) 0.113(7) -0.033(5) 0.010(5) -0.017(3)
C27 0.039(3) 0.041(4) 0.033(4) 0.008(3) -0.003(3) -0.009(3)
C28 0.050(4) 0.049(4) 0.038(4) 0.011(3) -0.012(3) -0.001(3)
C29 0.073(5) 0.067(5) 0.044(4) 0.025(4) 0.004(4) -0.013(4)
C30 0.059(5) 0.087(6) 0.048(5) 0.021(4) 0.020(4) -0.006(4)
C31 0.057(4) 0.064(5) 0.045(4) 0.016(3) 0.023(4) 0.009(4)
C32 0.039(3) 0.034(3) 0.032(3) 0.006(3) 0.005(3) -0.002(3)

loop_
_atom_type_symbol
_atom_type_description
_atom_type_scat_dispersion_real
_atom_type_scat_dispersion_imag
_atom_type_scat_source
C C 0.0033 0.0016 'International Tables Vol C Tables 4.2.6.8 and 6.1.1.4'
H H 0.0000 0.0000 'International Tables Vol C Tables 4.2.6.8 and 6.1.1.4'
N N 0.0061 0.0033 'International Tables Vol C Tables 4.2.6.8 and 6.1.1.4'
Yb Yb -0.3850 5.5486 'International Tables Vol C Tables 4.2.6.8 and 6.1.1.4'

loop_
_geom_angle_atom_site_label_1
_geom_angle_atom_site_label_2
_geom_angle_atom_site_label_3
_geom_angle
N4 Yb1 N2 66.17(16)
N4 Yb1 N1 128.31(16)
N2 Yb1 N1 66.79(16)
N4 Yb1 C6 93.4(3)
N2 Yb1 C6 116.5(3)
N1 Yb1 C6 126.4(2)
N4 Yb1 C7 123.0(3)
N2 Yb1 C7 126.7(2)
N1 Yb1 C7 101.8(3)
C6 Yb1 C7 29.7(3)
N4 Yb1 C8 132.4(3)
N2 Yb1 C8 101.6(3)
N1 Yb1 C8 77.3(2)
C6 Yb1 C8 49.1(3)
C7 Yb1 C8 29.4(3)
N4 Yb1 C10 83.0(2)
N2 Yb1 C10 86.7(3)
N1 Yb1 C10 114.3(3)
C6 Yb1 C10 29.8(2)
C7 Yb1 C10 49.1(3)
C8 Yb1 C10 49.6(3)
N4 Yb1 C5 83.1(2)
N2 Yb1 C5 110.50(18)
N1 Yb1 C5 94.2(2)
C6 Yb1 C5 126.6(2)
C7 Yb1 C5 122.5(2)
C8 Yb1 C5 140.3(3)
C10 Yb1 C5 151.0(3)
N4 Yb1 C4 112.5(2)
N2 Yb1 C4 117.6(2)
N1 Yb1 C4 72.7(2)
C6 Yb1 C4 125.7(3)
C7 Yb1 C4 106.3(3)
C8 Yb1 C4 113.6(3)
C10 Yb1 C4 154.6(3)
C5 Yb1 C4 29.7(2)
N4 Yb1 C9 104.6(3)
N2 Yb1 C9 77.5(2)
N1 Yb1 C9 84.8(3)
C6 Yb1 C9 49.2(2)
C7 Yb1 C9 49.2(3)
C8 Yb1 C9 30.6(3)
C10 Yb1 C9 29.7(3)
C5 Yb1 C9 170.8(3)
C4 Yb1 C9 142.8(3)
N4 Yb1 C1 76.50(19)
N2 Yb1 C1 129.4(2)
N1 Yb1 C1 120.92(19)
C6 Yb1 C1 98.0(3)
C7 Yb1 C1 101.9(3)
C8 Yb1 C1 128.9(4)
C10 Yb1 C1 122.1(3)
C5 Yb1 C1 29.3(2)
C4 Yb1 C1 48.8(2)
C9 Yb1 C1 147.1(2)
N4 Yb1 C3 125.67(19)
N2 Yb1 C3 145.2(2)
N1 Yb1 C3 85.3(2)
C6 Yb1 C3 96.4(3)
C7 Yb1 C3 77.5(2)
C8 Yb1 C3 91.3(3)
C10 Yb1 C3 124.9(3)
C5 Yb1 C3 49.1(2)
C4 Yb1 C3 29.7(2)
C9 Yb1 C3 121.8(3)
C1 Yb1 C3 49.2(2)
N4 Yb2 N2 66.30(16)
N4 Yb2 N3 66.51(16)
N2 Yb2 N3 128.37(16)
N4 Yb2 C24 103.0(3)
N2 Yb2 C24 134.4(2)
N3 Yb2 C24 76.2(3)
N4 Yb2 C23 127.1(2)
N2 Yb2 C23 122.1(3)
N3 Yb2 C23 102.6(3)
C24 Yb2 C23 29.9(3)
N4 Yb2 C22 113.6(2)
N2 Yb2 C22 92.2(2)
N3 Yb2 C22 125.3(2)
C24 Yb2 C22 49.7(3)
C23 Yb2 C22 30.3(2)
N4 Yb2 C18 110.17(17)
N2 Yb2 C18 81.55(19)
N3 Yb2 C18 96.02(17)
C24 Yb2 C18 139.5(3)
C23 Yb2 C18 122.6(2)
C22 Yb2 C18 128.6(2)
N4 Yb2 C25 78.7(3)
N2 Yb2 C25 109.1(3)
N3 Yb2 C25 80.7(2)
C24 Yb2 C25 29.1(3)
C23 Yb2 C25 48.6(3)
C22 Yb2 C25 49.0(2)
C18 Yb2 C25 168.6(3)
N4 Yb2 C19 131.37(18)
N2 Yb2 C19 76.97(18)
N3 Yb2 C19 122.96(17)
C24 Yb2 C19 125.6(4)
C23 Yb2 C19 98.9(3)
C22 Yb2 C19 98.1(2)
C18 Yb2 C19 30.70(17)
C25 Yb2 C19 145.8(2)
N4 Yb2 C26 83.9(2)
N2 Yb2 C26 85.4(2)
N3 Yb2 C26 109.1(2)
C24 Yb2 C26 49.0(3)
C23 Yb2 C26 49.4(2)
C22 Yb2 C26 30.3(2)
C18 Yb2 C26 154.7(3)
C25 Yb2 C26 29.3(2)
C19 Yb2 C26 124.8(3)
N4 Yb2 C21 143.3(2)
N2 Yb2 C21 126.13(18)
N3 Yb2 C21 83.99(18)
C24 Yb2 C21 89.8(3)
C23 Yb2 C21 78.8(2)
C22 Yb2 C21 101.0(3)
C18 Yb2 C21 49.70(18)
C25 Yb2 C21 118.9(3)
C19 Yb2 C21 49.68(19)
C26 Yb2 C21 127.9(2)
N4 Yb2 C20 159.88(18)
N2 Yb2 C20 103.64(19)
N3 Yb2 C20 113.74(19)
C24 Yb2 C20 96.4(3)
C23 Yb2 C20 73.0(2)
C22 Yb2 C20 83.3(2)
C18 Yb2 C20 49.90(18)
C25 Yb2 C20 121.5(3)
C19 Yb2 C20 30.13(18)
C26 Yb2 C20 113.5(2)
C21 Yb2 C20 29.75(19)
C11 N1 Yb1 111.7(3)
C16 N2 Yb1 114.4(3)
C16 N2 Yb2 134.0(4)
Yb1 N2 Yb2 101.28(18)
C27 N3 Yb2 110.8(3)
C32 N4 Yb2 114.5(4)
C32 N4 Yb1 134.0(4)
Yb2 N4 Yb1 102.38(17)
C5 C1 C2 108.2(6)
C5 C1 Yb1 74.4(4)
C2 C1 Yb1 76.6(4)
C3 C2 C1 106.9(6)
C3 C2 Yb1 73.9(4)
C1 C2 Yb1 73.5(4)
C4 C3 C2 107.4(6)
C4 C3 Yb1 74.1(4)
C2 C3 Yb1 76.2(4)
C5 C4 C3 108.5(7)
C5 C4 Yb1 74.9(4)
C3 C4 Yb1 76.2(4)
C1 C5 C4 108.9(6)
C1 C5 Yb1 76.3(4)
C4 C5 Yb1 75.3(4)
C7 C6 C10 108.9(8)
C7 C6 Yb1 76.1(4)
C10 C6 Yb1 76.7(4)
C8 C7 C6 109.4(9)
C8 C7 Yb1 76.0(5)
C6 C7 Yb1 74.3(4)
C7 C8 C9 107.2(8)
C7 C8 Yb1 74.6(5)
C9 C8 Yb1 75.8(5)
C10 C9 C8 106.6(8)
C10 C9 Yb1 74.0(4)
C8 C9 Yb1 73.6(4)
C6 C10 C9 108.0(8)
C6 C10 Yb1 73.4(4)
C9 C10 Yb1 76.3(4)
C16 C11 C12 120.7(6)
C16 C11 N1 116.8(5)
C12 C11 N1 122.4(5)
C13 C12 C11 120.0(6)
C14 C13 C12 119.7(6)
C13 C14 C15 120.9(6)
C14 C15 C16 120.7(6)
C11 C16 C15 118.0(5)
C11 C16 N2 118.0(5)
C15 C16 N2 123.8(5)
C18 C17 C21 107.4(6)
C18 C17 Yb2 73.3(3)
C21 C17 Yb2 74.6(3)
C17 C18 C19 108.5(6)
C17 C18 Yb2 76.7(3)
C19 C18 Yb2 75.4(3)
C20 C19 C18 107.1(6)
C20 C19 Yb2 75.8(3)
C18 C19 Yb2 73.9(3)
C21 C20 C19 108.4(6)
C21 C20 Yb2 74.9(4)
C19 C20 Yb2 74.0(3)
C20 C21 C17 108.6(6)
C20 C21 Yb2 75.3(4)
C17 C21 Yb2 75.2(3)
C23 C22 C26 106.9(7)
C23 C22 Yb2 74.8(4)
C26 C22 Yb2 76.6(4)
C24 C23 C22 108.0(8)
C24 C23 Yb2 74.9(5)
C22 C23 Yb2 75.0(4)
C25 C24 C23 108.2(9)
C25 C24 Yb2 77.0(5)
C23 C24 Yb2 75.2(5)
C24 C25 C26 110.1(9)
C24 C25 Yb2 73.9(5)
C26 C25 Yb2 75.8(4)
C25 C26 C22 106.8(8)
C25 C26 Yb2 74.8(4)
C22 C26 Yb2 73.1(4)
C32 C27 C28 122.1(6)
C32 C27 N3 115.8(5)
C28 C27 N3 122.0(6)
C27 C28 C29 119.4(6)
C30 C29 C28 119.4(6)
C31 C30 C29 120.5(6)
C30 C31 C32 121.2(6)
C27 C32 C31 117.4(5)
C27 C32 N4 118.7(5)
C31 C32 N4 123.8(6)

loop_
_geom_bond_atom_site_label_1
_geom_bond_atom_site_label_2
_geom_bond_distance
Yb1 N4 2.398(5)
Yb1 N2 2.411(5)
Yb1 N1 2.481(5)
Yb1 C6 2.594(7)
Yb1 C7 2.616(7)
Yb1 C8 2.633(7)
Yb1 C10 2.635(6)
Yb1 C5 2.656(6)
Yb1 C4 2.661(6)
Yb1 C9 2.662(7)
Yb1 C1 2.679(6)
Yb1 C3 2.688(6)
Yb2 N4 2.388(5)
Yb2 N2 2.412(5)
Yb2 N3 2.502(5)
Yb2 C24 2.617(8)
Yb2 C23 2.621(7)
Yb2 C22 2.624(6)
Yb2 C18 2.640(5)
Yb2 C25 2.654(7)
Yb2 C19 2.658(6)
Yb2 C26 2.667(6)
Yb2 C21 2.676(6)
Yb2 C20 2.681(6)
N1 C11 1.438(7)
N2 C16 1.409(7)
N3 C27 1.446(7)
N4 C32 1.406(7)
C1 C5 1.349(9)
C1 C2 1.393(9)
C2 C3 1.392(10)
C3 C4 1.371(9)
C4 C5 1.363(10)
C6 C7 1.333(12)
C6 C10 1.347(11)
C7 C8 1.331(12)
C8 C9 1.399(12)
C9 C10 1.358(11)
C11 C16 1.383(7)
C11 C12 1.388(8)
C12 C13 1.376(9)
C13 C14 1.362(9)
C14 C15 1.371(8)
C15 C16 1.397(7)
C17 C18 1.379(8)
C17 C21 1.394(8)
C18 C19 1.403(8)
C19 C20 1.388(8)
C20 C21 1.375(9)
C22 C23 1.369(11)
C22 C26 1.382(10)
C23 C24 1.352(12)
C24 C25 1.326(12)
C25 C26 1.347(11)
C27 C32 1.376(8)
C27 C28 1.378(8)
C28 C29 1.386(9)
C29 C30 1.373(9)
C30 C31 1.370(9)
C31 C32 1.396(8)
